data_4086703
loop_
_publ_author_name
'Tan, Jiantao'
'Kuang, Yi'
'Wang, Yi'
'Huang, Qingfei'
'Zhu, Jin'
'Wang, Yuanhua'

_publ_section_title
;
 Axial Tri-tert-butylphosphane Coordination to Rh2(OAc)4: Synthesis,
 Structure, and Catalytic Studies
;
_journal_issue 18
_journal_name_full Organometallics
_journal_page_first 3139
_journal_paper_doi 10.1021/acs.organomet.6b00477
_journal_volume 35
_journal_year 2016
_chemical_formula_moiety 'C16 H33 O4 P Rh'
_chemical_formula_sum 'C16 H33 O4 P Rh'
_chemical_formula_weight 423.30
_space_group_crystal_system monoclinic
_space_group_IT_number 14
_space_group_name_Hall '-P 2yn'
_space_group_name_H-M_alt 'P 1 21/n 1'
_symmetry_space_group_name_Hall '-P 2yn'
_symmetry_space_group_name_H-M 'P 1 21/n 1'
_atom_sites_solution_hydrogens geom
_audit_creation_date 2015-12-01
_audit_creation_method
;
Olex2 1.2
(compiled 2015.09.30 svn.r3233 for OlexSys, GUI svn.r5103)
;
_cell_angle_alpha 90
_cell_angle_beta 102.539(3)
_cell_angle_gamma 90
_cell_formula_units_Z 4
_cell_length_a 8.8038(3)
_cell_length_b 19.4899(6)
_cell_length_c 12.0669(4)
_cell_measurement_reflns_used 5176
_cell_measurement_temperature 294.39(10)
_cell_measurement_theta_max 72.4640
_cell_measurement_theta_min 4.3790
_cell_volume 2021.12(12)
_computing_cell_refinement
;
CrysAlisPro, Agilent Technologies,
Version 1.171.37.35 (release 13-08-2014 CrysAlis171 .NET)
(compiled Aug 13 2014,18:06:01)
;
_computing_data_collection
;
CrysAlisPro, Agilent Technologies,
Version 1.171.37.35 (release 13-08-2014 CrysAlis171 .NET)
(compiled Aug 13 2014,18:06:01)
;
_computing_data_reduction
;
CrysAlisPro, Agilent Technologies,
Version 1.171.37.35 (release 13-08-2014 CrysAlis171 .NET)
(compiled Aug 13 2014,18:06:01)
;
_computing_molecular_graphics 'Olex2 (Dolomanov et al., 2009)'
_computing_publication_material 'Olex2 (Dolomanov et al., 2009)'
_computing_structure_refinement 'ShelXL (Sheldrick, 2015)'
_computing_structure_solution 'ShelXT (Sheldrick, 2015)'
_diffrn_ambient_environment air
_diffrn_ambient_temperature 294.39(10)
_diffrn_detector 'CCD plate'
_diffrn_detector_area_resol_mean 15.9595
_diffrn_detector_type EosS2
_diffrn_measured_fraction_theta_full 0.999
_diffrn_measured_fraction_theta_max 0.999
_diffrn_measurement_details
;
  1 omega    1.00   75.00   1.0000    2.6300
omega____ theta____ kappa____ phi______ frames
    -       36.5421  -99.0000   30.0000 74

  2 omega  -31.00   63.00   1.0000    2.6300
omega____ theta____ kappa____ phi______ frames
    -       36.5421  -77.0000  -90.0000 94

  3 omega   20.00  104.00   1.0000    2.6300
omega____ theta____ kappa____ phi______ frames
    -       36.5421   57.0000  120.0000 84

  4 omega  -31.00   53.00   1.0000    2.6300
omega____ theta____ kappa____ phi______ frames
    -       36.5421  -57.0000  120.0000 84

  5 omega   23.00   90.00   1.0000    2.6300
omega____ theta____ kappa____ phi______ frames
    -       36.5421 -125.0000 -120.0000 67

  6 omega  -33.00   55.00   1.0000    2.6300
omega____ theta____ kappa____ phi______ frames
    -       36.5421  -38.0000 -180.0000 88

  7 omega  100.00  178.00   1.0000   10.5100
omega____ theta____ kappa____ phi______ frames
    -      108.0000  111.0000   30.0000 78

  8 omega   38.00   91.00   1.0000   10.5100
omega____ theta____ kappa____ phi______ frames
    -      108.0000  -30.0000  -30.0000 53

  9 omega   40.00   98.00   1.0000   10.5100
omega____ theta____ kappa____ phi______ frames
    -      108.0000  -45.0000 -150.0000 58

 10 omega   39.00  109.00   1.0000   10.5100
omega____ theta____ kappa____ phi______ frames
    -      108.0000  -94.0000  -90.0000 70

 11 omega   38.00   91.00   1.0000   10.5100
omega____ theta____ kappa____ phi______ frames
    -      108.0000  -30.0000 -150.0000 53

 12 omega   38.00   91.00   1.0000   10.5100
omega____ theta____ kappa____ phi______ frames
    -      108.0000  -30.0000  150.0000 53

 13 omega   38.00  116.00   1.0000   10.5100
omega____ theta____ kappa____ phi______ frames
    -      108.0000 -111.0000   30.0000 78

 14 omega   40.00   98.00   1.0000   10.5100
omega____ theta____ kappa____ phi______ frames
    -      108.0000  -45.0000  -90.0000 58

 15 omega   39.00  109.00   1.0000   10.5100
omega____ theta____ kappa____ phi______ frames
    -      108.0000  -94.0000   90.0000 70

 16 omega   70.00  178.00   1.0000   10.5100
omega____ theta____ kappa____ phi______ frames
    -      108.0000   15.0000 -180.0000 108

 17 omega   20.00   73.00   1.0000    2.6300
omega____ theta____ kappa____ phi______ frames
    -       36.5421   57.0000  -90.0000 53
;
_diffrn_measurement_device 'four-circle diffractometer'
_diffrn_measurement_device_type 'New Gemini, Dual, Cu at zero, EosS2'
_diffrn_measurement_method '\w scans'
_diffrn_orient_matrix_UB_11 -0.0224529000
_diffrn_orient_matrix_UB_12 0.0678387000
_diffrn_orient_matrix_UB_13 -0.0670613000
_diffrn_orient_matrix_UB_21 -0.0144354000
_diffrn_orient_matrix_UB_22 -0.0402001000
_diffrn_orient_matrix_UB_23 -0.1117080000
_diffrn_orient_matrix_UB_31 -0.1773144000
_diffrn_orient_matrix_UB_32 -0.0053375000
_diffrn_orient_matrix_UB_33 -0.0111160000
_diffrn_radiation_monochromator graphite
_diffrn_radiation_probe x-ray
_diffrn_radiation_type CuK\a
_diffrn_radiation_wavelength 1.54184
_diffrn_reflns_av_R_equivalents 0.0361
_diffrn_reflns_av_unetI/netI 0.0317
_diffrn_reflns_Laue_measured_fraction_full 0.999
_diffrn_reflns_Laue_measured_fraction_max 0.999
_diffrn_reflns_limit_h_max 6
_diffrn_reflns_limit_h_min -10
_diffrn_reflns_limit_k_max 23
_diffrn_reflns_limit_k_min -16
_diffrn_reflns_limit_l_max 14
_diffrn_reflns_limit_l_min -13
_diffrn_reflns_number 10901
_diffrn_reflns_point_group_measured_fraction_full 0.999
_diffrn_reflns_point_group_measured_fraction_max 0.999
_diffrn_reflns_theta_full 67.062
_diffrn_reflns_theta_max 67.062
_diffrn_reflns_theta_min 4.386
_diffrn_source 'Enhance (Cu) X-ray Source'
_exptl_absorpt_coefficient_mu 7.690
_exptl_absorpt_correction_T_max 1.00000
_exptl_absorpt_correction_T_min 0.46062
_exptl_absorpt_correction_type multi-scan
_exptl_absorpt_process_details
;
CrysAlisPro, Agilent Technologies,
Version 1.171.37.35 (release 13-08-2014 CrysAlis171 .NET)
(compiled Aug 13 2014,18:06:01)
Empirical absorption correction using spherical harmonics,
 implemented in SCALE3 ABSPACK scaling algorithm.
;
_exptl_crystal_colour 'dull reddish red'
_exptl_crystal_colour_lustre dull
_exptl_crystal_colour_modifier reddish
_exptl_crystal_colour_primary red
_exptl_crystal_density_diffrn 1.391
_exptl_crystal_description
;
;
_exptl_crystal_F_000 884
_exptl_crystal_size_max 0.75
_exptl_crystal_size_mid 0.34
_exptl_crystal_size_min 0.15
_refine_diff_density_max 1.430
_refine_diff_density_min -1.185
_refine_diff_density_rms 0.167
_refine_ls_extinction_method none
_refine_ls_goodness_of_fit_ref 1.042
_refine_ls_hydrogen_treatment constr
_refine_ls_matrix_type full
_refine_ls_number_parameters 210
_refine_ls_number_reflns 3621
_refine_ls_number_restraints 264
_refine_ls_restrained_S_all 1.118
_refine_ls_R_factor_all 0.0696
_refine_ls_R_factor_gt 0.0650
_refine_ls_shift/su_max 0.001
_refine_ls_shift/su_mean 0.000
_refine_ls_structure_factor_coef Fsqd
_refine_ls_weighting_details 'w=1/[\s^2^(Fo^2^)+(0.1320P)^2^+4.0110P] where P=(Fo^2^+2Fc^2^)/3'
_refine_ls_weighting_scheme calc
_refine_ls_wR_factor_gt 0.1863
_refine_ls_wR_factor_ref 0.1938
_reflns_Friedel_coverage 0.000
_reflns_number_gt 3286
_reflns_number_total 3621
_reflns_threshold_expression 'I > 2\s(I)'
_cod_data_source_file om6b00477_si_002.cif
_cod_data_source_block wyh-tjt-0240
_cod_original_cell_volume 2021.12(11)
_cod_database_code 4086703
_shelx_space_group_comment
;
The symmetry employed for this shelxl refinement is uniquely defined
by the following loop, which should always be used as a source of
symmetry information in preference to the above space-group names.
They are only intended as comments.
;
_reflns_odcompleteness_completeness 99.89
_reflns_odcompleteness_iscentric 1
_reflns_odcompleteness_theta 66.97
_olex2_refinement_description
;
1. Fixed Uiso
 At 1.5 times of:
  All C(H,H,H) groups
2. Restrained distances
 H00Y-HE
 2.45 with sigma of 0.01
 H00G-H00U
 2.45 with sigma of 0.01
 H00J-HC
 2.45 with sigma of 0.01
 H00M-H00X
 2.45 with sigma of 0.01
 H-H00T
 2.45 with sigma of 0.01
 H00L-H00P
 2.45 with sigma of 0.01
 H00M-H00V
 2.45 with sigma of 0.01
 H00I-H00U
 2.45 with sigma of 0.01
 H00H-H00W
 2.45 with sigma of 0.01
 H00O-H00V
 2.45 with sigma of 0.01
 HA-H00
 2.45 with sigma of 0.01
 HA-HE
 2.45 with sigma of 0.01
3. Uiso/Uaniso restraints and constraints
C007 \\sim C008 \\sim C009 \\sim C00A \\sim C00B \\sim C00C \\sim C00D \\sim
C00E \\sim C00F \\sim C00G \\sim C00H \\sim C00I \\sim C00J \\sim C00K \\sim
C00L \\sim C00M: within 3.8A with sigma of 0.01 and sigma for terminal atoms of
0.02
4.a Idealised Me refined as rotating group:
 C00A(H00A,H00B,H00C), C00D(H00D,H00E,H00F), C00E(H00G,H00H,H00I), C00F(H00J,
 H00K,H00L), C00G(H00M,H00N,H00O), C00H(H00P,H00Q,H00R), C00I(H00S,H00T,H00U),
 C00J(H00V,H00W,H00X), C00K(H00Y,H,HA), C00L(H00Z,HB,HC), C00M(H00,HD,HE)
;
_shelx_shelxl_version_number 2014/7
_olex2_date_sample_data_collection 2015-11-30
_olex2_submission_special_instructions 'No special instructions were received'

loop_
_space_group_symop_operation_xyz
'x, y, z'
'-x+1/2, y+1/2, -z+1/2'
'-x, -y, -z'
'x-1/2, -y-1/2, z-1/2'

loop_
_atom_site_label
_atom_site_type_symbol
_atom_site_fract_x
_atom_site_fract_y
_atom_site_fract_z
_atom_site_U_iso_or_equiv
_atom_site_adp_type
_atom_site_occupancy
_atom_site_site_symmetry_order
_atom_site_calc_flag
_atom_site_refinement_flags_posn
_atom_site_refinement_flags_adp
Rh01 Rh 0.46354(5) 0.54212(2) 0.42325(3) 0.0472(2) Uani 1 1 d . .
P002 P 0.38338(16) 0.62729(8) 0.24769(12) 0.0477(4) Uani 1 1 d . .
O003 O 0.5362(7) 0.4724(3) 0.3207(4) 0.0687(13) Uani 1 1 d . .
O004 O 0.3139(6) 0.4214(3) 0.5296(5) 0.0706(13) Uani 1 1 d . .
O005 O 0.2463(5) 0.5005(3) 0.3936(4) 0.0680(12) Uani 1 1 d . .
O006 O 0.6012(6) 0.3951(2) 0.4595(4) 0.0648(12) Uani 1 1 d . .
C007 C 0.2204(8) 0.4508(4) 0.4512(7) 0.0628(16) Uani 1 1 d . U
C008 C 0.5884(8) 0.4154(4) 0.3595(6) 0.0593(15) Uani 1 1 d . U
C009 C 0.2837(10) 0.7087(5) 0.2872(8) 0.0785(17) Uani 1 1 d . U
C00A C 0.6419(11) 0.3674(4) 0.2782(7) 0.080(2) Uani 1 1 d . U
H00A H 0.5608 0.3622 0.2113 0.120 Uiso 1 1 calc GR .
H00B H 0.6658 0.3235 0.3138 0.120 Uiso 1 1 calc GR .
H00C H 0.7331 0.3858 0.2577 0.120 Uiso 1 1 calc GR .
C00B C 0.2410(12) 0.5845(5) 0.1232(7) 0.0862(19) Uani 1 1 d . U
C00C C 0.5604(11) 0.6571(5) 0.1924(8) 0.0875(19) Uani 1 1 d . U
C00D C 0.0568(10) 0.4221(5) 0.4209(10) 0.091(3) Uani 1 1 d . U
H00D H 0.0613 0.3729 0.4176 0.136 Uiso 1 1 calc GR .
H00E H 0.0042 0.4396 0.3484 0.136 Uiso 1 1 calc GR .
H00F H 0.0012 0.4355 0.4776 0.136 Uiso 1 1 calc GR .
C00E C 0.1415(12) 0.6801(6) 0.3402(10) 0.112(3) Uani 1 1 d . U
H00G H 0.0449 0.6983 0.2978 0.168 Uiso 1 1 calc DGR .
H00H H 0.1565 0.6942 0.4180 0.168 Uiso 1 1 calc DGR .
H00I H 0.1390 0.6309 0.3360 0.168 Uiso 1 1 calc DGR .
C00F C 0.5307(14) 0.7064(7) 0.0908(10) 0.115(3) Uani 1 1 d . U
H00J H 0.4208 0.7098 0.0602 0.173 Uiso 1 1 calc DGR .
H00K H 0.5812 0.6893 0.0334 0.173 Uiso 1 1 calc GR .
H00L H 0.5715 0.7509 0.1151 0.173 Uiso 1 1 calc DGR .
C00G C 0.6840(12) 0.6883(6) 0.2874(11) 0.122(3) Uani 1 1 d . U
H00M H 0.6644 0.7365 0.2930 0.183 Uiso 1 1 calc DGR .
H00N H 0.7849 0.6817 0.2710 0.183 Uiso 1 1 calc GR .
H00O H 0.6805 0.6663 0.3580 0.183 Uiso 1 1 calc DGR .
C00H C 0.2280(15) 0.7606(6) 0.1890(10) 0.117(3) Uani 1 1 d . U
H00P H 0.3125 0.7707 0.1530 0.176 Uiso 1 1 calc DGR .
H00Q H 0.1939 0.8020 0.2190 0.176 Uiso 1 1 calc GR .
H00R H 0.1434 0.7410 0.1345 0.176 Uiso 1 1 calc GR .
C00I C 0.0714(13) 0.5764(8) 0.1526(11) 0.130(3) Uani 1 1 d . U
H00S H 0.0832 0.5648 0.2313 0.195 Uiso 1 1 calc GR .
H00T H 0.0146 0.5408 0.1065 0.195 Uiso 1 1 calc DGR .
H00U H 0.0156 0.6189 0.1374 0.195 Uiso 1 1 calc DGR .
C00J C 0.3998(13) 0.7601(6) 0.3773(12) 0.141(4) Uani 1 1 d . U
H00V H 0.4828 0.7337 0.4224 0.212 Uiso 1 1 calc DGR .
H00W H 0.3414 0.7819 0.4259 0.212 Uiso 1 1 calc DGR .
H00X H 0.4425 0.7943 0.3357 0.212 Uiso 1 1 calc DGR .
C00K C 0.3166(12) 0.5103(7) 0.0995(12) 0.146(4) Uani 1 1 d . U
H00Y H 0.3500 0.5123 0.0290 0.219 Uiso 1 1 calc DGR .
H H 0.2397 0.4750 0.0955 0.219 Uiso 1 1 calc DGR .
HA H 0.4041 0.5004 0.1601 0.219 Uiso 1 1 calc DGR .
C00L C 0.1997(17) 0.6240(8) 0.0139(11) 0.132(3) Uani 1 1 d . U
H00Z H 0.2065 0.6723 0.0299 0.198 Uiso 1 1 calc GR .
HB H 0.0956 0.6127 -0.0248 0.198 Uiso 1 1 calc GR .
HC H 0.2708 0.6122 -0.0333 0.198 Uiso 1 1 calc DGR .
C00M C 0.6467(13) 0.5938(7) 0.1688(13) 0.133(3) Uani 1 1 d . U
H00 H 0.6496 0.5610 0.2287 0.200 Uiso 1 1 calc DGR .
HD H 0.7510 0.6060 0.1648 0.200 Uiso 1 1 calc GR .
HE H 0.5945 0.5740 0.0979 0.200 Uiso 1 1 calc DGR .

loop_
_atom_site_aniso_label
_atom_site_aniso_U_11
_atom_site_aniso_U_22
_atom_site_aniso_U_33
_atom_site_aniso_U_23
_atom_site_aniso_U_13
_atom_site_aniso_U_12
Rh01 0.0504(3) 0.0443(3) 0.0441(3) -0.00261(15) 0.0043(2) 0.00131(16)
P002 0.0459(7) 0.0509(8) 0.0476(8) 0.0022(6) 0.0129(6) 0.0049(6)
O003 0.091(4) 0.066(3) 0.048(2) -0.008(2) 0.015(2) 0.017(3)
O004 0.062(3) 0.069(3) 0.076(3) 0.006(3) 0.005(2) -0.019(2)
O005 0.047(2) 0.071(3) 0.076(3) 0.004(3) -0.008(2) -0.008(2)
O006 0.087(3) 0.050(2) 0.056(3) -0.007(2) 0.013(2) 0.015(2)
C007 0.054(3) 0.061(4) 0.071(4) -0.015(3) 0.007(3) -0.005(3)
C008 0.062(3) 0.058(3) 0.057(3) -0.012(3) 0.011(3) 0.000(3)
C009 0.080(4) 0.081(4) 0.077(4) 0.008(3) 0.022(3) 0.021(3)
C00A 0.097(5) 0.074(5) 0.072(4) -0.021(4) 0.025(4) 0.007(4)
C00B 0.094(4) 0.096(4) 0.066(4) -0.004(3) 0.012(3) 0.008(4)
C00C 0.085(4) 0.098(4) 0.090(4) 0.020(4) 0.042(3) 0.004(4)
C00D 0.059(4) 0.085(5) 0.124(7) -0.014(5) 0.009(4) -0.015(4)
C00E 0.095(5) 0.132(7) 0.119(6) -0.018(6) 0.046(5) 0.034(5)
C00F 0.116(6) 0.137(6) 0.101(5) 0.034(5) 0.042(5) -0.008(5)
C00G 0.094(5) 0.140(7) 0.134(7) 0.036(6) 0.029(5) -0.033(5)
C00H 0.140(6) 0.111(6) 0.106(6) 0.019(5) 0.036(5) 0.050(5)
C00I 0.121(7) 0.151(7) 0.106(6) -0.016(6) -0.002(6) -0.024(6)
C00J 0.128(7) 0.145(7) 0.142(7) -0.012(7) 0.009(6) 0.018(7)
C00K 0.143(7) 0.142(7) 0.133(7) -0.047(7) -0.019(6) 0.009(7)
C00L 0.139(6) 0.140(7) 0.099(6) 0.023(5) -0.015(5) -0.008(6)
C00M 0.114(6) 0.141(7) 0.161(7) -0.004(7) 0.066(6) 0.009(6)

loop_
_atom_type_symbol
_atom_type_description
_atom_type_scat_dispersion_real
_atom_type_scat_dispersion_imag
_atom_type_scat_source
C C 0.0181 0.0091 'International Tables Vol C Tables 4.2.6.8 and 6.1.1.4'
H H 0.0000 0.0000 'International Tables Vol C Tables 4.2.6.8 and 6.1.1.4'
O O 0.0492 0.0322 'International Tables Vol C Tables 4.2.6.8 and 6.1.1.4'
P P 0.2955 0.4335 'International Tables Vol C Tables 4.2.6.8 and 6.1.1.4'
Rh Rh 0.0927 3.6045 'International Tables Vol C Tables 4.2.6.8 and 6.1.1.4'

loop_
_geom_angle_atom_site_label_1
_geom_angle_atom_site_label_2
_geom_angle_atom_site_label_3
_geom_angle
_geom_angle_site_symmetry_1
_geom_angle_site_symmetry_3
Rh01 Rh01 P002 176.52(4) 3_666 .
O003 Rh01 Rh01 86.93(15) . 3_666
O003 Rh01 P002 89.82(15) . .
O003 Rh01 O004 89.6(2) . 3_666
O003 Rh01 O005 92.0(2) . .
O003 Rh01 O006 173.75(19) . 3_666
O004 Rh01 Rh01 86.83(15) 3_666 3_666
O004 Rh01 P002 94.42(15) 3_666 .
O005 Rh01 Rh01 87.02(14) . 3_666
O005 Rh01 P002 91.82(15) . .
O005 Rh01 O004 173.6(2) . 3_666
O005 Rh01 O006 88.1(2) . 3_666
O006 Rh01 Rh01 86.83(14) 3_666 3_666
O006 Rh01 P002 96.42(14) 3_666 .
O006 Rh01 O004 89.6(2) 3_666 3_666
C009 P002 Rh01 111.9(3) . .
C009 P002 C00B 107.2(4) . .
C00B P002 Rh01 111.5(3) . .
C00C P002 Rh01 111.8(3) . .
C00C P002 C009 106.6(4) . .
C00C P002 C00B 107.5(4) . .
C008 O003 Rh01 120.2(4) . .
C007 O004 Rh01 119.1(5) . 3_666
C007 O005 Rh01 119.5(5) . .
C008 O006 Rh01 119.8(4) . 3_666
O004 C007 C00D 116.7(7) . .
O005 C007 O004 127.6(7) . .
O005 C007 C00D 115.7(7) . .
O003 C008 C00A 116.7(7) . .
O006 C008 O003 126.2(6) . .
O006 C008 C00A 117.1(7) . .
C00E C009 P002 104.3(6) . .
C00E C009 C00J 111.6(7) . .
C00H C009 P002 115.7(6) . .
C00H C009 C00E 112.4(8) . .
C00H C009 C00J 98.9(9) . .
C00J C009 P002 114.3(6) . .
C008 C00A H00A 109.5 . .
C008 C00A H00B 109.5 . .
C008 C00A H00C 109.5 . .
H00A C00A H00B 109.5 . .
H00A C00A H00C 109.5 . .
H00B C00A H00C 109.5 . .
C00I C00B P002 110.3(7) . .
C00I C00B C00K 112.4(9) . .
C00K C00B P002 107.3(6) . .
C00L C00B P002 117.1(8) . .
C00L C00B C00I 100.6(9) . .
C00L C00B C00K 109.1(10) . .
C00F C00C P002 117.3(7) . .
C00G C00C P002 111.2(6) . .
C00G C00C C00F 108.7(9) . .
C00M C00C P002 107.4(7) . .
C00M C00C C00F 111.5(9) . .
C00M C00C C00G 99.3(9) . .
C007 C00D H00D 109.5 . .
C007 C00D H00E 109.5 . .
C007 C00D H00F 109.5 . .
H00D C00D H00E 109.5 . .
H00D C00D H00F 109.5 . .
H00E C00D H00F 109.5 . .
C009 C00E H00G 109.5 . .
C009 C00E H00H 109.5 . .
C009 C00E H00I 109.5 . .
H00G C00E H00H 109.5 . .
H00G C00E H00I 109.5 . .
H00H C00E H00I 109.5 . .
C00C C00F H00J 109.5 . .
C00C C00F H00K 109.5 . .
C00C C00F H00L 109.5 . .
H00J C00F H00K 109.5 . .
H00J C00F H00L 109.5 . .
H00K C00F H00L 109.5 . .
C00C C00G H00M 109.5 . .
C00C C00G H00N 109.5 . .
C00C C00G H00O 109.5 . .
H00M C00G H00N 109.5 . .
H00M C00G H00O 109.5 . .
H00N C00G H00O 109.5 . .
C009 C00H H00P 109.5 . .
C009 C00H H00Q 109.5 . .
C009 C00H H00R 109.5 . .
H00P C00H H00Q 109.5 . .
H00P C00H H00R 109.5 . .
H00Q C00H H00R 109.5 . .
C00B C00I H00S 109.5 . .
C00B C00I H00T 109.5 . .
C00B C00I H00U 109.5 . .
H00S C00I H00T 109.5 . .
H00S C00I H00U 109.5 . .
H00T C00I H00U 109.5 . .
C009 C00J H00V 109.5 . .
C009 C00J H00W 109.5 . .
C009 C00J H00X 109.5 . .
H00V C00J H00W 109.5 . .
H00V C00J H00X 109.5 . .
H00W C00J H00X 109.5 . .
C00B C00K H00Y 109.5 . .
C00B C00K H 109.5 . .
C00B C00K HA 109.5 . .
H00Y C00K H 109.5 . .
H00Y C00K HA 109.5 . .
H C00K HA 109.5 . .
C00B C00L H00Z 109.5 . .
C00B C00L HB 109.5 . .
C00B C00L HC 109.5 . .
H00Z C00L HB 109.5 . .
H00Z C00L HC 109.5 . .
HB C00L HC 109.5 . .
C00C C00M H00 109.5 . .
C00C C00M HD 109.5 . .
C00C C00M HE 109.5 . .
H00 C00M HD 109.5 . .
H00 C00M HE 109.5 . .
HD C00M HE 109.5 . .

loop_
_geom_bond_atom_site_label_1
_geom_bond_atom_site_label_2
_geom_bond_distance
_geom_bond_site_symmetry_2
Rh01 Rh01 2.4541(8) 3_666
Rh01 P002 2.6631(15) .
Rh01 O003 2.033(5) .
Rh01 O004 2.045(5) 3_666
Rh01 O005 2.037(4) .
Rh01 O006 2.044(4) 3_666
P002 C009 1.922(8) .
P002 C00B 1.925(9) .
P002 C00C 1.913(8) .
O003 C008 1.252(9) .
O004 Rh01 2.045(5) 3_666
O004 C007 1.250(9) .
O005 C007 1.243(9) .
O006 Rh01 2.044(4) 3_666
O006 C008 1.252(8) .
C007 C00D 1.514(10) .
C008 C00A 1.504(9) .
C009 C00E 1.623(13) .
C009 C00H 1.554(13) .
C009 C00J 1.658(15) .
C00A H00A 0.9600 .
C00A H00B 0.9600 .
C00A H00C 0.9600 .
C00B C00I 1.616(16) .
C00B C00K 1.642(15) .
C00B C00L 1.502(15) .
C00C C00F 1.536(14) .
C00C C00G 1.525(16) .
C00C C00M 1.509(16) .
C00D H00D 0.9600 .
C00D H00E 0.9600 .
C00D H00F 0.9600 .
C00E H00G 0.9600 .
C00E H00H 0.9600 .
C00E H00I 0.9600 .
C00F H00J 0.9600 .
C00F H00K 0.9600 .
C00F H00L 0.9600 .
C00G H00M 0.9600 .
C00G H00N 0.9600 .
C00G H00O 0.9600 .
C00H H00P 0.9600 .
C00H H00Q 0.9600 .
C00H H00R 0.9600 .
C00I H00S 0.9600 .
C00I H00T 0.9600 .
C00I H00U 0.9600 .
C00J H00V 0.9600 .
C00J H00W 0.9600 .
C00J H00X 0.9600 .
C00K H00Y 0.9600 .
C00K H 0.9600 .
C00K HA 0.9600 .
C00L H00Z 0.9600 .
C00L HB 0.9600 .
C00L HC 0.9600 .
C00M H00 0.9600 .
C00M HD 0.9600 .
C00M HE 0.9600 .

loop_
_geom_torsion_atom_site_label_1
_geom_torsion_atom_site_label_2
_geom_torsion_atom_site_label_3
_geom_torsion_atom_site_label_4
_geom_torsion
_geom_torsion_site_symmetry_1
Rh01 O003 C008 O006 0.4(10) .
Rh01 O003 C008 C00A -179.0(5) .
Rh01 O004 C007 O005 1.8(11) 3_666
Rh01 O004 C007 C00D -179.3(6) 3_666
Rh01 O005 C007 O004 0.6(11) .
Rh01 O005 C007 C00D -178.4(6) .
Rh01 O006 C008 O003 -0.9(10) 3_666
Rh01 O006 C008 C00A 178.5(5) 3_666
